data_1553550
loop_
_publ_author_name
'Wilbuer, J.'
'Grenz, D. C.'
'Schnakenburg, G.'
'Esser, B.'

_publ_section_title
;
 Donor- and acceptor-functionalized dibenzo[a,e]pentalenes: modulation of
 the electronic band gap
;
_journal_issue 5
_journal_name_full 'Organic Chemistry Frontiers'
_journal_page_first 658
_journal_paper_doi 10.1039/C6QO00487C
_journal_volume 4
_journal_year 2017
_chemical_formula_moiety 'C36 H32 Br2'
_chemical_formula_sum 'C36 H32 Br2'
_chemical_formula_weight 624.43
_chemical_name_systematic jm192.1
_space_group_crystal_system triclinic
_space_group_IT_number 2
_space_group_name_Hall '-P 1'
_space_group_name_H-M_alt 'P -1'
_atom_sites_solution_hydrogens geom
_atom_sites_solution_primary direct
_audit_creation_date 2015-03-27
_audit_creation_method
;
Olex2 1.2
(compiled 2015.01.26 svn.r3150 for OlexSys, GUI svn.r4998)
;
_audit_update_record
;
2016-07-26 deposited with the CCDC.
2016-09-27 downloaded from the CCDC.
;
_cell_angle_alpha 77.981(2)
_cell_angle_beta 86.017(2)
_cell_angle_gamma 79.287(2)
_cell_formula_units_Z 2
_cell_length_a 10.0648(5)
_cell_length_b 11.6684(6)
_cell_length_c 12.2462(6)
_cell_measurement_reflns_used 6467
_cell_measurement_temperature 100
_cell_measurement_theta_max 27.56
_cell_measurement_theta_min 2.97
_cell_volume 1381.44(12)
_computing_cell_refinement 'SAINT v8.34A (Bruker, 2013)'
_computing_data_reduction 'SAINT v8.34A (Bruker, 2013)'
_computing_molecular_graphics 'Olex2 (Dolomanov et al., 2009)'
_computing_publication_material 'Olex2 (Dolomanov et al., 2009)'
_computing_structure_refinement 'ShelXL (Sheldrick, 2008)'
_computing_structure_solution 'XS (Sheldrick, 2008)'
_diffrn_ambient_temperature 100
_diffrn_detector_area_resol_mean 8
_diffrn_measured_fraction_theta_full 0.985
_diffrn_measured_fraction_theta_max 0.983
_diffrn_measurement_device_type 'Bruker X8-KappaApexII'
_diffrn_measurement_method 'fine slicing \w and \f scans'
_diffrn_radiation_monochromator graphite
_diffrn_radiation_type MoK\a
_diffrn_radiation_wavelength 0.71073
_diffrn_reflns_av_R_equivalents 0.0381
_diffrn_reflns_av_unetI/netI 0.0427
_diffrn_reflns_Laue_measured_fraction_full 0.985
_diffrn_reflns_Laue_measured_fraction_max 0.983
_diffrn_reflns_limit_h_max 10
_diffrn_reflns_limit_h_min -13
_diffrn_reflns_limit_k_max 15
_diffrn_reflns_limit_k_min -15
_diffrn_reflns_limit_l_max 16
_diffrn_reflns_limit_l_min -16
_diffrn_reflns_number 23414
_diffrn_reflns_point_group_measured_fraction_full 0.985
_diffrn_reflns_point_group_measured_fraction_max 0.983
_diffrn_reflns_theta_full 26.000
_diffrn_reflns_theta_max 28.000
_diffrn_reflns_theta_min 2.630
_diffrn_source 'sealed tube'
_diffrn_standards_number 0
_exptl_absorpt_coefficient_mu 2.958
_exptl_absorpt_correction_T_max 0.7460
_exptl_absorpt_correction_T_min 0.5911
_exptl_absorpt_correction_type empirical
_exptl_absorpt_process_details
;
SADABS-2014/5 (Bruker,2014/5) was used for absorption correction.
wR2(int) was 0.0999 before and 0.0426 after correction.
The Ratio of minimum to maximum transmission is 0.7924.
The \l/2 correction factor is 0.00150.
;
_exptl_crystal_colour 'clear yellowish brown'
_exptl_crystal_colour_lustre clear
_exptl_crystal_colour_modifier yellowish
_exptl_crystal_colour_primary brown
_exptl_crystal_density_diffrn 1.501
_exptl_crystal_description plate
_exptl_crystal_F_000 636
_exptl_crystal_size_max 0.19
_exptl_crystal_size_mid 0.08
_exptl_crystal_size_min 0.03
_refine_diff_density_max 1.471
_refine_diff_density_min -0.410
_refine_diff_density_rms 0.108
_refine_ls_extinction_method none
_refine_ls_goodness_of_fit_ref 1.070
_refine_ls_hydrogen_treatment constr
_refine_ls_matrix_type full
_refine_ls_number_parameters 359
_refine_ls_number_reflns 6547
_refine_ls_number_restraints 0
_refine_ls_restrained_S_all 1.070
_refine_ls_R_factor_all 0.0695
_refine_ls_R_factor_gt 0.0508
_refine_ls_shift/su_max 0.001
_refine_ls_shift/su_mean 0.000
_refine_ls_structure_factor_coef Fsqd
_refine_ls_weighting_details
;
 w=1/[\s^2^(Fo^2^)+(0.0765P)^2^+1.2445P]
 where P=(Fo^2^+2Fc^2^)/3
;
_refine_ls_weighting_scheme calc
_refine_ls_wR_factor_gt 0.1308
_refine_ls_wR_factor_ref 0.1396
_reflns_Friedel_coverage 0.000
_reflns_number_gt 5052
_reflns_number_total 6547
_reflns_threshold_expression 'I > 2\s(I)'
_cod_data_source_file c6qo00487c2.cif
_cod_data_source_block 4000s
_cod_database_code 1553550
_shelxl_version_number 2013-2
_shelx_space_group_comment
;
The symmetry employed for this shelxl refinement is uniquely defined
by the following loop, which should always be used as a source of
symmetry information in preference to the above space-group names.
They are only intended as comments.
;
_shelx_estimated_absorpt_t_max 0.916
_shelx_estimated_absorpt_t_min 0.603
_olex2_refinement_description
;
1. Fixed Uiso
 At 1.2 times of:
  All C(H) groups
 At 1.5 times of:
  All C(H,H,H) groups
2. Others
 Sof(Br1S)=1-FVAR(1)
 Sof(Br1)=FVAR(1)
 Sof(Br2S)=1-FVAR(2)
 Sof(Br2)=FVAR(2)
3.a Aromatic/amide H refined with riding coordinates:
 C26(H26), C32(H32), C28(H28), C6(H6), C2(H2), C29(H29), C11(H11), C23(H23),
 C15(H15), C5(H5), C24(H24), C14(H14), C12(H12), C31(H31)
3.b Idealised Me refined as rotating group:
 C36(H36A,H36B,H36C), C18(H18A,H18B,H18C), C35(H35A,H35B,H35C), C19(H19A,H19B,
 H19C), C34(H34A,H34B,H34C), C17(H17A,H17B,H17C)
;
_olex2_submission_special_instructions 'No special instructions were received'

loop_
_space_group_symop_operation_xyz
'x, y, z'
'-x, -y, -z'

loop_
_atom_site_label
_atom_site_type_symbol
_atom_site_fract_x
_atom_site_fract_y
_atom_site_fract_z
_atom_site_U_iso_or_equiv
_atom_site_adp_type
_atom_site_occupancy
_atom_site_site_symmetry_order
_atom_site_calc_flag
_atom_site_refinement_flags_posn
_atom_site_refinement_flags_occupancy
_atom_site_disorder_assembly
_atom_site_disorder_group
Br1 Br 0.80237(4) -0.00465(3) 0.14257(3) 0.02678(13) Uani 0.8963(14) 1 d . P A 1
Br2 Br 1.06251(4) -0.36152(3) 1.14525(3) 0.02901(14) Uani 0.9010(15) 1 d . P B 1
C1 C 0.8323(4) -0.0355(3) 0.2986(3) 0.0290(8) Uani 1 1 d . . A 1
C25 C 1.0517(4) -0.3237(3) 0.9867(3) 0.0299(8) Uani 1 1 d . . B 1
C30 C 0.5762(3) 0.1701(3) 0.8557(3) 0.0255(7) Uani 1 1 d . . . .
C22 C 0.8743(3) -0.1009(3) 0.7449(3) 0.0264(7) Uani 1 1 d . . . .
C13 C 1.3020(3) -0.5422(3) 0.4327(3) 0.0269(7) Uani 1 1 d . . . .
C21 C 0.9603(3) -0.1993(3) 0.8199(3) 0.0252(7) Uani 1 1 d . . . .
C7 C 1.0265(3) -0.2508(3) 0.5349(3) 0.0263(7) Uani 1 1 d . . . .
C27 C 0.7746(4) -0.0043(3) 0.7810(3) 0.0278(7) Uani 1 1 d . . . .
C8 C 1.0011(3) -0.2295(3) 0.6403(3) 0.0260(7) Uani 1 1 d . . . .
C26 C 0.9647(3) -0.2220(3) 0.9351(3) 0.0276(7) Uani 1 1 d . . . .
H26 H 0.9104 -0.1703 0.9777 0.033 Uiso 1 1 calc R . B .
C3 C 0.9391(3) -0.1520(3) 0.4616(3) 0.0251(7) Uani 1 1 d . . . .
C10 C 1.1203(4) -0.3501(3) 0.4982(3) 0.0269(7) Uani 1 1 d . . . .
C16 C 1.3986(4) -0.6431(3) 0.3906(3) 0.0288(8) Uani 1 1 d . . . .
C9 C 0.9031(3) -0.1219(3) 0.6420(3) 0.0259(7) Uani 1 1 d . . . .
C32 C 0.6434(4) 0.0234(3) 0.7407(3) 0.0319(8) Uani 1 1 d . . . .
H32 H 0.6205 -0.0170 0.6867 0.038 Uiso 1 1 calc R . . .
C20 C 1.0395(3) -0.2790(3) 0.7573(3) 0.0246(7) Uani 1 1 d . . . .
C28 C 0.8068(4) 0.0588(3) 0.8555(3) 0.0291(7) Uani 1 1 d . . . .
H28 H 0.8959 0.0430 0.8826 0.035 Uiso 1 1 calc R . . .
C33 C 0.4669(4) 0.2523(3) 0.9100(3) 0.0280(7) Uani 1 1 d . . . .
C36 C 0.3472(4) 0.3076(3) 0.8340(3) 0.0340(8) Uani 1 1 d . . . .
H36A H 0.3801 0.3502 0.7626 0.051 Uiso 1 1 calc GR . . .
H36B H 0.2831 0.3635 0.8702 0.051 Uiso 1 1 calc GR . . .
H36C H 0.3018 0.2447 0.8207 0.051 Uiso 1 1 calc GR . . .
C6 C 0.7608(4) 0.0455(3) 0.3577(3) 0.0316(8) Uani 1 1 d . . . .
H6 H 0.7011 0.1132 0.3206 0.038 Uiso 1 1 calc R . A 1
C2 C 0.9218(3) -0.1355(3) 0.3483(3) 0.0261(7) Uani 1 1 d . . . .
H2 H 0.9693 -0.1905 0.3057 0.031 Uiso 1 1 calc R . A .
C29 C 0.7097(4) 0.1457(3) 0.8913(3) 0.0295(8) Uani 1 1 d . . . .
H29 H 0.7346 0.1898 0.9412 0.035 Uiso 1 1 calc R . . .
C11 C 1.2033(4) -0.3304(3) 0.4038(3) 0.0311(8) Uani 1 1 d . . . .
H11 H 1.1993 -0.2522 0.3606 0.037 Uiso 1 1 calc R . . .
C4 C 0.8638(4) -0.0714(3) 0.5242(3) 0.0260(7) Uani 1 1 d . . . .
C23 C 1.1267(3) -0.3773(3) 0.8121(3) 0.0292(8) Uani 1 1 d . . . .
H23 H 1.1819 -0.4297 0.7707 0.035 Uiso 1 1 calc R . . .
C15 C 1.1297(4) -0.4673(3) 0.5603(3) 0.0308(8) Uani 1 1 d . . . .
H15 H 1.0746 -0.4824 0.6260 0.037 Uiso 1 1 calc R . . .
C18 C 1.5385(4) -0.6087(3) 0.3614(4) 0.0368(9) Uani 1 1 d . . . .
H18A H 1.5303 -0.5365 0.3029 0.055 Uiso 1 1 calc GR . . .
H18B H 1.5992 -0.6738 0.3345 0.055 Uiso 1 1 calc GR . . .
H18C H 1.5756 -0.5939 0.4280 0.055 Uiso 1 1 calc GR . . .
C5 C 0.7767(4) 0.0273(3) 0.4719(3) 0.0292(8) Uani 1 1 d . . . .
H5 H 0.7280 0.0824 0.5138 0.035 Uiso 1 1 calc R . . .
C35 C 0.5241(4) 0.3534(3) 0.9441(4) 0.0370(9) Uani 1 1 d . . . .
H35A H 0.5849 0.3200 1.0063 0.056 Uiso 1 1 calc GR . . .
H35B H 0.4494 0.4111 0.9672 0.056 Uiso 1 1 calc GR . . .
H35C H 0.5742 0.3932 0.8803 0.056 Uiso 1 1 calc GR . . .
C24 C 1.1330(4) -0.3986(3) 0.9267(3) 0.0316(8) Uani 1 1 d . . . .
H24 H 1.1936 -0.4652 0.9644 0.038 Uiso 1 1 calc R . B 1
C14 C 1.2183(4) -0.5610(3) 0.5270(3) 0.0301(8) Uani 1 1 d . . . .
H14 H 1.2215 -0.6393 0.5697 0.036 Uiso 1 1 calc R . . .
C12 C 1.2923(4) -0.4246(3) 0.3721(3) 0.0310(8) Uani 1 1 d . . . .
H12 H 1.3488 -0.4091 0.3073 0.037 Uiso 1 1 calc R . . .
C19 C 1.4182(4) -0.7593(3) 0.4787(4) 0.0397(9) Uani 1 1 d . . . .
H19A H 1.4609 -0.7471 0.5440 0.059 Uiso 1 1 calc GR . . .
H19B H 1.4762 -0.8223 0.4471 0.059 Uiso 1 1 calc GR . . .
H19C H 1.3300 -0.7824 0.5014 0.059 Uiso 1 1 calc GR . . .
C31 C 0.5454(4) 0.1094(3) 0.7784(3) 0.0322(8) Uani 1 1 d . . . .
H31 H 0.4567 0.1261 0.7504 0.039 Uiso 1 1 calc R . . .
C34 C 0.4153(4) 0.1769(4) 1.0171(3) 0.0384(9) Uani 1 1 d . . . .
H34A H 0.3818 0.1098 0.9986 0.058 Uiso 1 1 calc GR . . .
H34B H 0.3417 0.2260 1.0520 0.058 Uiso 1 1 calc GR . . .
H34C H 0.4894 0.1467 1.0691 0.058 Uiso 1 1 calc GR . . .
C17 C 1.3390(4) -0.6642(4) 0.2857(4) 0.0435(10) Uani 1 1 d . . . .
H17A H 1.2512 -0.6893 0.3052 0.065 Uiso 1 1 calc GR . . .
H17B H 1.4007 -0.7265 0.2558 0.065 Uiso 1 1 calc GR . . .
H17C H 1.3270 -0.5904 0.2292 0.065 Uiso 1 1 calc GR . . .
Br1S Br 0.6800(4) 0.1279(3) 0.2069(3) 0.0352(12) Uiso 0.1037(14) 1 d . P A 2
Br2S Br 1.1793(4) -0.4960(4) 1.0761(3) 0.0400(13) Uiso 0.0990(15) 1 d . P B 2

loop_
_atom_site_aniso_label
_atom_site_aniso_U_11
_atom_site_aniso_U_22
_atom_site_aniso_U_33
_atom_site_aniso_U_23
_atom_site_aniso_U_13
_atom_site_aniso_U_12
Br1 0.0275(2) 0.0285(2) 0.0230(2) -0.00395(15) -0.00172(14) -0.00252(15)
Br2 0.0346(2) 0.0292(2) 0.0214(2) -0.00440(15) -0.00039(15) -0.00181(16)
C1 0.0310(18) 0.036(2) 0.0215(16) -0.0014(14) -0.0028(14) -0.0149(16)
C25 0.0360(19) 0.035(2) 0.0218(16) -0.0033(14) -0.0006(14) -0.0163(16)
C30 0.0263(17) 0.0180(16) 0.0304(17) -0.0056(13) 0.0119(14) -0.0034(14)
C22 0.0264(17) 0.0225(16) 0.0304(17) -0.0077(13) 0.0049(14) -0.0039(14)
C13 0.0196(15) 0.0279(17) 0.0375(19) -0.0175(15) 0.0054(14) -0.0049(13)
C21 0.0179(15) 0.0178(15) 0.0384(19) -0.0033(13) 0.0000(14) -0.0025(13)
C7 0.0274(17) 0.0231(17) 0.0271(17) -0.0042(13) 0.0027(14) -0.0033(14)
C27 0.0276(17) 0.0264(17) 0.0278(17) -0.0055(14) 0.0084(14) -0.0036(14)
C8 0.0203(16) 0.0217(16) 0.0372(19) -0.0124(14) 0.0076(14) -0.0021(13)
C26 0.0255(17) 0.0272(17) 0.0349(18) -0.0183(15) 0.0098(14) -0.0071(14)
C3 0.0201(16) 0.0187(15) 0.0341(18) 0.0002(13) 0.0013(13) -0.0046(13)
C10 0.0284(17) 0.0250(17) 0.0288(17) -0.0115(14) 0.0011(14) -0.0024(14)
C16 0.0259(17) 0.0243(17) 0.040(2) -0.0167(15) 0.0102(15) -0.0052(14)
C9 0.0219(16) 0.0207(16) 0.0359(18) -0.0101(14) 0.0083(14) -0.0044(13)
C32 0.037(2) 0.0307(19) 0.0288(18) -0.0110(15) 0.0043(15) -0.0047(16)
C20 0.0221(16) 0.0279(17) 0.0255(16) -0.0076(13) 0.0037(13) -0.0076(14)
C28 0.0267(17) 0.0250(17) 0.0344(19) -0.0063(14) 0.0048(14) -0.0035(14)
C33 0.0266(17) 0.0242(17) 0.0330(18) -0.0106(14) 0.0084(14) -0.0021(14)
C36 0.0318(19) 0.0234(18) 0.045(2) -0.0101(16) -0.0021(17) 0.0025(15)
C6 0.0264(18) 0.0237(17) 0.040(2) 0.0022(15) -0.0020(15) -0.0024(14)
C2 0.0231(16) 0.0269(17) 0.0322(18) -0.0150(14) 0.0095(14) -0.0081(14)
C29 0.0326(19) 0.0218(17) 0.0329(19) -0.0055(14) 0.0084(15) -0.0054(15)
C11 0.0325(19) 0.0268(18) 0.0333(19) -0.0076(15) 0.0032(15) -0.0032(15)
C4 0.0278(17) 0.0266(17) 0.0268(17) -0.0072(13) 0.0044(14) -0.0128(14)
C23 0.0242(17) 0.0246(17) 0.038(2) -0.0134(15) 0.0043(15) 0.0028(14)
C15 0.0303(18) 0.0329(19) 0.0320(18) -0.0135(15) 0.0074(15) -0.0074(16)
C18 0.0248(18) 0.030(2) 0.057(2) -0.0161(18) 0.0116(17) -0.0059(16)
C5 0.0266(17) 0.0231(17) 0.039(2) -0.0114(14) 0.0097(15) -0.0043(14)
C35 0.036(2) 0.033(2) 0.048(2) -0.0213(18) 0.0085(17) -0.0073(17)
C24 0.0291(18) 0.0243(18) 0.038(2) -0.0013(15) -0.0057(15) -0.0007(15)
C14 0.0292(18) 0.0288(18) 0.0342(19) -0.0101(15) 0.0053(15) -0.0074(15)
C12 0.0253(17) 0.0300(19) 0.038(2) -0.0107(15) 0.0056(15) -0.0047(15)
C19 0.034(2) 0.0249(19) 0.054(2) -0.0050(17) 0.0126(18) 0.0015(16)
C31 0.0313(19) 0.0323(19) 0.0341(19) -0.0108(15) 0.0100(15) -0.0079(16)
C34 0.038(2) 0.039(2) 0.038(2) -0.0118(17) 0.0138(17) -0.0065(17)
C17 0.047(2) 0.046(2) 0.047(2) -0.027(2) 0.0052(19) -0.013(2)

loop_
_atom_type_symbol
_atom_type_description
_atom_type_scat_dispersion_real
_atom_type_scat_dispersion_imag
_atom_type_scat_source
C C 0.0033 0.0016 'International Tables Vol C Tables 4.2.6.8 and 6.1.1.4'
H H 0.0000 0.0000 'International Tables Vol C Tables 4.2.6.8 and 6.1.1.4'
Br Br -0.2901 2.4595 'International Tables Vol C Tables 4.2.6.8 and 6.1.1.4'

loop_
_geom_angle_atom_site_label_1
_geom_angle_atom_site_label_2
_geom_angle_atom_site_label_3
_geom_angle
C6 C1 Br1 116.5(3)
C6 C1 C2 122.8(3)
C2 C1 Br1 120.7(3)
C26 C25 Br2 120.1(3)
C24 C25 Br2 117.7(3)
C24 C25 C26 122.2(3)
C29 C30 C33 120.5(3)
C31 C30 C33 121.7(3)
C31 C30 C29 117.6(3)
C27 C22 C21 125.8(3)
C9 C22 C21 105.4(3)
C9 C22 C27 128.8(3)
C14 C13 C16 123.2(3)
C14 C13 C12 117.1(3)
C12 C13 C16 119.7(3)
C26 C21 C22 128.7(3)
C26 C21 C20 120.6(3)
C20 C21 C22 110.6(3)
C8 C7 C3 105.5(3)
C8 C7 C10 128.5(3)
C10 C7 C3 126.0(3)
C32 C27 C22 120.1(3)
C28 C27 C22 121.6(3)
C28 C27 C32 118.3(3)
C7 C8 C9 111.9(3)
C7 C8 C20 141.7(3)
C9 C8 C20 106.4(3)
C25 C26 H26 121.2
C21 C26 C25 117.6(3)
C21 C26 H26 121.2
C2 C3 C7 128.6(3)
C2 C3 C4 120.3(3)
C4 C3 C7 111.1(3)
C11 C10 C7 121.2(3)
C11 C10 C15 118.1(3)
C15 C10 C7 120.7(3)
C13 C16 C19 112.2(3)
C13 C16 C17 108.1(3)
C18 C16 C13 110.3(3)
C18 C16 C19 107.3(3)
C18 C16 C17 109.6(3)
C19 C16 C17 109.4(3)
C22 C9 C8 112.9(3)
C22 C9 C4 140.3(3)
C8 C9 C4 106.8(3)
C27 C32 H32 119.4
C31 C32 C27 121.1(3)
C31 C32 H32 119.4
C21 C20 C8 104.7(3)
C23 C20 C21 119.6(3)
C23 C20 C8 135.8(3)
C27 C28 H28 119.8
C27 C28 C29 120.3(3)
C29 C28 H28 119.8
C30 C33 C36 112.5(3)
C30 C33 C35 111.8(3)
C30 C33 C34 107.4(3)
C36 C33 C35 108.7(3)
C36 C33 C34 108.8(3)
C34 C33 C35 107.5(3)
C33 C36 H36A 109.5
C33 C36 H36B 109.5
C33 C36 H36C 109.5
H36A C36 H36B 109.5
H36A C36 H36C 109.5
H36B C36 H36C 109.5
C1 C6 H6 120.4
C1 C6 C5 119.3(3)
C5 C6 H6 120.4
C5 C6 Br1S 156.4(3)
C1 C2 H2 121.2
C3 C2 C1 117.6(3)
C3 C2 H2 121.2
C30 C29 H29 119.1
C28 C29 C30 121.9(3)
C28 C29 H29 119.1
C10 C11 H11 119.9
C10 C11 C12 120.2(3)
C12 C11 H11 119.9
C3 C4 C9 104.7(3)
C5 C4 C3 120.4(3)
C5 C4 C9 134.9(3)
C20 C23 H23 120.1
C24 C23 C20 119.7(3)
C24 C23 H23 120.1
C10 C15 H15 119.4
C14 C15 C10 121.1(3)
C14 C15 H15 119.4
C16 C18 H18A 109.5
C16 C18 H18B 109.5
C16 C18 H18C 109.5
H18A C18 H18B 109.5
H18A C18 H18C 109.5
H18B C18 H18C 109.5
C6 C5 H5 120.2
C4 C5 C6 119.5(3)
C4 C5 H5 120.2
C33 C35 H35A 109.5
C33 C35 H35B 109.5
C33 C35 H35C 109.5
H35A C35 H35B 109.5
H35A C35 H35C 109.5
H35B C35 H35C 109.5
C25 C24 C23 120.1(3)
C25 C24 H24 119.9
C23 C24 H24 119.9
C23 C24 Br2S 155.2(3)
C13 C14 C15 121.2(3)
C13 C14 H14 119.4
C15 C14 H14 119.4
C13 C12 H12 118.8
C11 C12 C13 122.3(3)
C11 C12 H12 118.8
C16 C19 H19A 109.5
C16 C19 H19B 109.5
C16 C19 H19C 109.5
H19A C19 H19B 109.5
H19A C19 H19C 109.5
H19B C19 H19C 109.5
C30 C31 C32 120.7(4)
C30 C31 H31 119.7
C32 C31 H31 119.7
C33 C34 H34A 109.5
C33 C34 H34B 109.5
C33 C34 H34C 109.5
H34A C34 H34B 109.5
H34A C34 H34C 109.5
H34B C34 H34C 109.5
C16 C17 H17A 109.5
C16 C17 H17B 109.5
C16 C17 H17C 109.5
H17A C17 H17B 109.5
H17A C17 H17C 109.5
H17B C17 H17C 109.5

loop_
_geom_bond_atom_site_label_1
_geom_bond_atom_site_label_2
_geom_bond_distance
Br1 C1 1.904(3)
Br2 C25 1.906(3)
C1 C6 1.377(5)
C1 C2 1.391(5)
C25 C26 1.397(5)
C25 C24 1.375(5)
C30 C33 1.530(4)
C30 C29 1.401(5)
C30 C31 1.377(5)
C22 C21 1.488(5)
C22 C27 1.482(5)
C22 C9 1.337(5)
C13 C16 1.535(4)
C13 C14 1.385(5)
C13 C12 1.407(5)
C21 C26 1.382(5)
C21 C20 1.423(5)
C7 C8 1.362(5)
C7 C3 1.486(5)
C7 C10 1.479(5)
C27 C32 1.399(5)
C27 C28 1.374(5)
C8 C9 1.448(5)
C8 C20 1.479(5)
C26 H26 0.9500
C3 C2 1.380(5)
C3 C4 1.415(5)
C10 C11 1.383(5)
C10 C15 1.409(5)
C16 C18 1.534(5)
C16 C19 1.537(5)
C16 C17 1.538(5)
C9 C4 1.491(5)
C32 H32 0.9500
C32 C31 1.399(5)
C20 C23 1.387(5)
C28 H28 0.9500
C28 C29 1.390(5)
C33 C36 1.533(5)
C33 C35 1.545(5)
C33 C34 1.537(5)
C36 H36A 0.9800
C36 H36B 0.9800
C36 H36C 0.9800
C6 H6 0.9500
C6 C5 1.386(5)
C6 Br1S 2.043(5)
C2 H2 0.9500
C29 H29 0.9500
C11 H11 0.9500
C11 C12 1.387(5)
C4 C5 1.378(5)
C23 H23 0.9500
C23 C24 1.377(5)
C15 H15 0.9500
C15 C14 1.388(5)
C18 H18A 0.9800
C18 H18B 0.9800
C18 H18C 0.9800
C5 H5 0.9500
C35 H35A 0.9800
C35 H35B 0.9800
C35 H35C 0.9800
C24 H24 0.9500
C24 Br2S 1.978(6)
C14 H14 0.9500
C12 H12 0.9500
C19 H19A 0.9800
C19 H19B 0.9800
C19 H19C 0.9800
C31 H31 0.9500
C34 H34A 0.9800
C34 H34B 0.9800
C34 H34C 0.9800
C17 H17A 0.9800
C17 H17B 0.9800
C17 H17C 0.9800

loop_
_geom_torsion_atom_site_label_1
_geom_torsion_atom_site_label_2
_geom_torsion_atom_site_label_3
_geom_torsion_atom_site_label_4
_geom_torsion
Br1 C1 C6 C5 179.2(3)
Br1 C1 C6 Br1S 1.2(3)
Br1 C1 C2 C3 179.7(3)
Br2 C25 C26 C21 -179.6(3)
Br2 C25 C24 C23 178.3(3)
Br2 C25 C24 Br2S 5.6(3)
C1 C6 C5 C4 0.0(5)
C22 C21 C26 C25 177.7(3)
C22 C21 C20 C8 -0.4(4)
C22 C21 C20 C23 -179.9(3)
C22 C27 C32 C31 176.3(3)
C22 C27 C28 C29 -177.4(3)
C22 C9 C4 C3 -177.3(5)
C22 C9 C4 C5 2.0(8)
C21 C22 C27 C32 -130.9(4)
C21 C22 C27 C28 48.0(5)
C21 C22 C9 C8 1.2(4)
C21 C22 C9 C4 179.0(4)
C21 C20 C23 C24 1.8(5)
C7 C8 C9 C22 178.5(3)
C7 C8 C9 C4 -0.1(4)
C7 C8 C20 C21 -178.8(5)
C7 C8 C20 C23 0.5(8)
C7 C3 C2 C1 179.3(3)
C7 C3 C4 C9 -0.9(4)
C7 C3 C4 C5 179.7(3)
C7 C10 C11 C12 178.7(3)
C7 C10 C15 C14 -179.4(3)
C27 C22 C21 C26 0.8(6)
C27 C22 C21 C20 177.3(3)
C27 C22 C9 C8 -176.5(3)
C27 C22 C9 C4 1.4(7)
C27 C32 C31 C30 0.7(6)
C27 C28 C29 C30 1.7(5)
C8 C7 C3 C2 -176.3(3)
C8 C7 C3 C4 0.9(4)
C8 C7 C10 C11 -136.5(4)
C8 C7 C10 C15 41.9(6)
C8 C9 C4 C3 0.6(4)
C8 C9 C4 C5 179.9(4)
C8 C20 C23 C24 -177.5(4)
C26 C25 C24 C23 -2.5(6)
C26 C25 C24 Br2S -175.2(3)
C26 C21 C20 C8 176.4(3)
C26 C21 C20 C23 -3.1(5)
C3 C7 C8 C9 -0.5(4)
C3 C7 C8 C20 179.4(4)
C3 C7 C10 C11 43.5(5)
C3 C7 C10 C15 -138.1(4)
C3 C4 C5 C6 1.6(5)
C10 C7 C8 C9 179.5(3)
C10 C7 C8 C20 -0.6(7)
C10 C7 C3 C2 3.7(6)
C10 C7 C3 C4 -179.0(3)
C10 C11 C12 C13 0.3(6)
C10 C15 C14 C13 1.0(6)
C16 C13 C14 C15 -178.2(3)
C16 C13 C12 C11 177.6(3)
C9 C22 C21 C26 -176.9(4)
C9 C22 C21 C20 -0.4(4)
C9 C22 C27 C32 46.3(6)
C9 C22 C27 C28 -134.8(4)
C9 C8 C20 C21 1.1(4)
C9 C8 C20 C23 -179.6(4)
C9 C4 C5 C6 -177.6(4)
C32 C27 C28 C29 1.5(5)
C20 C21 C26 C25 1.6(5)
C20 C8 C9 C22 -1.5(4)
C20 C8 C9 C4 180.0(3)
C20 C23 C24 C25 0.9(6)
C20 C23 C24 Br2S 163.3(6)
C28 C27 C32 C31 -2.7(5)
C33 C30 C29 C28 170.6(3)
C33 C30 C31 C32 -171.7(3)
C6 C1 C2 C3 -0.6(5)
C2 C1 C6 C5 -0.6(5)
C2 C1 C6 Br1S -178.6(3)
C2 C3 C4 C9 176.6(3)
C2 C3 C4 C5 -2.8(5)
C29 C30 C33 C36 157.0(3)
C29 C30 C33 C35 34.4(5)
C29 C30 C33 C34 -83.3(4)
C29 C30 C31 C32 2.4(5)
C11 C10 C15 C14 -1.0(5)
C4 C3 C2 C1 2.2(5)
C15 C10 C11 C12 0.3(5)
C24 C25 C26 C21 1.2(5)
C14 C13 C16 C18 -133.9(4)
C14 C13 C16 C19 -14.4(5)
C14 C13 C16 C17 106.2(4)
C14 C13 C12 C11 -0.3(5)
C12 C13 C16 C18 48.3(5)
C12 C13 C16 C19 167.9(3)
C12 C13 C16 C17 -71.5(4)
C12 C13 C14 C15 -0.4(5)
C31 C30 C33 C36 -28.9(5)
C31 C30 C33 C35 -151.6(3)
C31 C30 C33 C34 90.7(4)
C31 C30 C29 C28 -3.6(5)
Br1S C6 C5 C4 175.0(6)
